data_4327811
loop_
_publ_author_name
'Francesco Mezzadri'
'Edmondo Gilioli'
'Gianluca Calestani'
'Andrea Migliori'
'Mark R. Harrison'
'David A. Headspith'
'M. Grazia Francesconi'

_publ_contact_author
;
 Prof. Gianluca Calestani
 Universit\'a degli Studi di Parma
 Dipartimento di Chimica Generale ed Inorganica
 Chimica Analitica, Chimica Fisica
 Viale G. P. Usberti 17/A
 I-43100 Parma
 Italy
;
_publ_section_title
;
 Using High Pressure to Prepare Polymorphs of the Ba2Co1-xZnxS3 (0 <= x <=
 1.0) Compounds
;
_journal_name_full 'Inorganic Chemistry'
_journal_page_first 397
_journal_page_last 404
_journal_paper_doi 10.1021/ic201773e
_journal_volume 51
_journal_year 2012
_chemical_formula_moiety 'Ba2 Co0.38 S3 Zn0.62'
_chemical_formula_sum 'Ba2 Co0.38 S3 Zn0.62'
_chemical_formula_weight 433.80
_space_group_IT_number 62
_symmetry_cell_setting orthorhombic
_symmetry_space_group_name_Hall '-P 2c 2n'
_symmetry_space_group_name_H-M 'P n a m'
_atom_sites_solution_primary direct
_atom_sites_solution_secondary difmap
_cell_angle_alpha 90.00
_cell_angle_beta 90.00
_cell_angle_gamma 90.00
_cell_formula_units_Z 4
_cell_length_a 8.7577(8)
_cell_length_b 16.9725(15)
_cell_length_c 4.2528(4)
_cell_measurement_reflns_used 211
_cell_measurement_temperature 293(2)
_cell_measurement_theta_max 23.12
_cell_measurement_theta_min 8.38
_cell_volume 632.14(10)
_computing_cell_refinement APEX-II
_computing_data_collection 'APEX-II (Bruker, 2008)'
_computing_data_reduction 'SAINT (Bruker, 2008)'
_computing_structure_refinement 'SHELX97-L (Sheldrick, 2008)'
_computing_structure_solution 'SIR97 (Altomare et al., 1999)'
_diffrn_ambient_temperature 293(2)
_diffrn_measured_fraction_theta_full 1.000
_diffrn_measured_fraction_theta_max 1.000
_diffrn_measurement_device 'Bruker APEX-II CCD'
_diffrn_measurement_method '\w scans'
_diffrn_radiation_monochromator graphite
_diffrn_radiation_source 'fine-focus sealed tube'
_diffrn_radiation_type MoK\a
_diffrn_radiation_wavelength 0.71073
_diffrn_reflns_av_R_equivalents 0.1165
_diffrn_reflns_av_sigmaI/netI 0.0566
_diffrn_reflns_limit_h_max 11
_diffrn_reflns_limit_h_min -11
_diffrn_reflns_limit_k_max 22
_diffrn_reflns_limit_k_min -22
_diffrn_reflns_limit_l_max 5
_diffrn_reflns_limit_l_min -5
_diffrn_reflns_number 8833
_diffrn_reflns_theta_full 28.78
_diffrn_reflns_theta_max 28.78
_diffrn_reflns_theta_min 2.40
_diffrn_standards_decay_% 0.01
_diffrn_standards_number 0
_exptl_absorpt_coefficient_mu 16.345
_exptl_absorpt_correction_T_max 0.528
_exptl_absorpt_correction_T_min 0.164
_exptl_absorpt_correction_type multi-scan
_exptl_absorpt_process_details 'SADABS (Bruker, 2008)'
_exptl_crystal_colour black
_exptl_crystal_density_diffrn 4.550
_exptl_crystal_description plate
_exptl_crystal_F_000 755.5
_exptl_crystal_size_max 0.11
_exptl_crystal_size_mid 0.09
_exptl_crystal_size_min 0.04
_refine_diff_density_max 1.959
_refine_diff_density_min -1.889
_refine_diff_density_rms 0.390
_refine_ls_extinction_coef 0.0012(2)
_refine_ls_extinction_method SHELXL
_refine_ls_goodness_of_fit_ref 1.018
_refine_ls_matrix_type full
_refine_ls_number_parameters 39
_refine_ls_number_reflns 929
_refine_ls_number_restraints 0
_refine_ls_restrained_S_all 1.018
_refine_ls_R_factor_all 0.0559
_refine_ls_R_factor_gt 0.0369
_refine_ls_shift/su_max 0.003
_refine_ls_shift/su_mean 0.000
_refine_ls_structure_factor_coef Fsqd
_refine_ls_weighting_details 'calc w=1/[\s^2^(Fo^2^)+(0.0279P)^2^+0.0000P] where P=(Fo^2^+2Fc^2^)/3'
_refine_ls_weighting_scheme calc
_refine_ls_wR_factor_gt 0.0675
_refine_ls_wR_factor_ref 0.0729
_reflns_number_gt 703
_reflns_number_total 929
_reflns_threshold_expression I>2\s(I)
_cod_data_source_file ic201773e_si_001_3.cif
_cod_data_source_block ba2zn05co05s3
_cod_database_code 4327811

loop_
_symmetry_equiv_pos_as_xyz
x,y,z
-x,-y,z+1/2
x+1/2,-y+1/2,-z+1/2
-x+1/2,y+1/2,-z
-x,-y,-z
x,y,-z-1/2
-x-1/2,y-1/2,z-1/2
x-1/2,-y-1/2,z

loop_
_atom_site_label
_atom_site_type_symbol
_atom_site_fract_x
_atom_site_fract_y
_atom_site_fract_z
_atom_site_U_iso_or_equiv
_atom_site_adp_type
_atom_site_occupancy
_atom_site_symmetry_multiplicity
_atom_site_calc_flag
_atom_site_refinement_flags
Ba1 Ba 0.25279(8) 0.45552(4) -0.2500 0.0148(2) Uani 1 2 d S
Ba2 Ba 0.08082(8) 0.21305(4) 0.2500 0.0144(2) Uani 1 2 d S
Zn1 Zn -0.13328(15) 0.36573(8) -0.2500 0.0149(5) Uani 0.62(4) 2 d SP
Co1 Co -0.13328(15) 0.36573(8) -0.2500 0.0149(5) Uani 0.38(4) 2 d SP
S1 S -0.1807(3) 0.22936(15) -0.2500 0.0136(6) Uani 1 2 d S
S2 S -0.3707(3) 0.42806(15) -0.2500 0.0137(6) Uani 1 2 d S
S3 S -0.0074(3) 0.39771(16) -0.7500 0.0134(6) Uani 1 2 d S

loop_
_atom_site_aniso_label
_atom_site_aniso_U_11
_atom_site_aniso_U_22
_atom_site_aniso_U_33
_atom_site_aniso_U_23
_atom_site_aniso_U_13
_atom_site_aniso_U_12
Ba1 0.0168(4) 0.0131(3) 0.0143(4) 0.000 0.000 -0.0006(3)
Ba2 0.0144(4) 0.0154(3) 0.0134(4) 0.000 0.000 0.0001(3)
Zn1 0.0123(8) 0.0137(8) 0.0186(9) 0.000 0.000 0.0002(5)
Co1 0.0123(8) 0.0137(8) 0.0186(9) 0.000 0.000 0.0002(5)
S1 0.0136(14) 0.0128(14) 0.0144(14) 0.000 0.000 0.0003(11)
S2 0.0125(15) 0.0139(13) 0.0146(15) 0.000 0.000 -0.0004(10)
S3 0.0165(15) 0.0158(13) 0.0080(13) 0.000 0.000 -0.0001(11)

loop_
_atom_type_symbol
_atom_type_description
_atom_type_scat_dispersion_real
_atom_type_scat_dispersion_imag
_atom_type_scat_source
Ba Ba -0.3244 2.2819 'International Tables Vol C Tables 4.2.6.8 and 6.1.1.4'
Zn Zn 0.2839 1.4301 'International Tables Vol C Tables 4.2.6.8 and 6.1.1.4'
Co Co 0.3494 0.9721 'International Tables Vol C Tables 4.2.6.8 and 6.1.1.4'
S S 0.1246 0.1234 'International Tables Vol C Tables 4.2.6.8 and 6.1.1.4'

loop_
_geom_angle_atom_site_label_1
_geom_angle_atom_site_label_2
_geom_angle_atom_site_label_3
_geom_angle
_geom_angle_site_symmetry_1
_geom_angle_site_symmetry_3
S2 Ba1 S2 87.29(7) 5_565 5_564
S2 Ba1 S1 124.71(5) 5_565 3_554
S2 Ba1 S1 124.71(5) 5_564 3_554
S2 Ba1 S3 151.10(7) 5_565 .
S2 Ba1 S3 88.69(5) 5_564 .
S1 Ba1 S3 80.33(6) 3_554 .
S2 Ba1 S3 88.69(5) 5_565 1_556
S2 Ba1 S3 151.10(7) 5_564 1_556
S1 Ba1 S3 80.33(6) 3_554 1_556
S3 Ba1 S3 81.20(7) . 1_556
S2 Ba1 S3 74.53(6) 5_565 5_564
S2 Ba1 S3 74.53(6) 5_564 5_564
S1 Ba1 S3 149.74(8) 3_554 5_564
S3 Ba1 S3 76.81(6) . 5_564
S3 Ba1 S3 76.81(6) 1_556 5_564
S2 Ba1 S2 75.99(7) 5_565 1_655
S2 Ba1 S2 75.99(7) 5_564 1_655
S1 Ba1 S2 71.44(7) 3_554 1_655
S3 Ba1 S2 130.43(5) . 1_655
S3 Ba1 S2 130.43(5) 1_556 1_655
S3 Ba1 S2 138.83(7) 5_564 1_655
S2 Ba1 Zn1 124.69(5) 5_565 .
S2 Ba1 Zn1 124.69(5) 5_564 .
S1 Ba1 Zn1 76.26(6) 3_554 .
S3 Ba1 Zn1 40.61(3) . .
S3 Ba1 Zn1 40.61(3) 1_556 .
S3 Ba1 Zn1 73.48(6) 5_564 .
S2 Ba1 Zn1 147.69(5) 1_655 .
S2 Ba1 Co1 37.29(6) 5_565 5_565
S2 Ba1 Co1 88.10(4) 5_564 5_565
S1 Ba1 Co1 145.531(18) 3_554 5_565
S3 Ba1 Co1 113.98(5) . 5_565
S3 Ba1 Co1 71.80(5) 1_556 5_565
S3 Ba1 Co1 39.26(3) 5_564 5_565
S2 Ba1 Co1 112.30(4) 1_655 5_565
Zn1 Ba1 Co1 94.36(3) . 5_565
S2 Ba1 Zn1 37.29(6) 5_565 5_565
S2 Ba1 Zn1 88.10(4) 5_564 5_565
S1 Ba1 Zn1 145.531(18) 3_554 5_565
S3 Ba1 Zn1 113.98(5) . 5_565
S3 Ba1 Zn1 71.80(5) 1_556 5_565
S3 Ba1 Zn1 39.26(3) 5_564 5_565
S2 Ba1 Zn1 112.30(4) 1_655 5_565
Zn1 Ba1 Zn1 94.36(3) . 5_565
Co1 Ba1 Zn1 0.00(4) 5_565 5_565
S2 Ba1 Zn1 88.10(4) 5_565 5_564
S2 Ba1 Zn1 37.29(6) 5_564 5_564
S1 Ba1 Zn1 145.531(18) 3_554 5_564
S3 Ba1 Zn1 71.80(5) . 5_564
S3 Ba1 Zn1 113.98(5) 1_556 5_564
S3 Ba1 Zn1 39.26(3) 5_564 5_564
S2 Ba1 Zn1 112.30(4) 1_655 5_564
Zn1 Ba1 Zn1 94.36(3) . 5_564
Co1 Ba1 Zn1 67.05(2) 5_565 5_564
Zn1 Ba1 Zn1 67.05(2) 5_565 5_564
S1 Ba2 S1 85.36(7) 3 3_554
S1 Ba2 S1 156.64(3) 3 .
S1 Ba2 S1 89.950(14) 3_554 .
S1 Ba2 S1 89.950(14) 3 1_556
S1 Ba2 S1 156.64(3) 3_554 1_556
S1 Ba2 S1 85.34(8) . 1_556
S1 Ba2 S3 81.77(6) 3 1_556
S1 Ba2 S3 81.77(6) 3_554 1_556
S1 Ba2 S3 74.91(6) . 1_556
S1 Ba2 S3 74.91(6) 1_556 1_556
S1 Ba2 S2 126.13(7) 3 3_554
S1 Ba2 S2 72.38(6) 3_554 3_554
S1 Ba2 S2 73.46(6) . 3_554
S1 Ba2 S2 127.41(7) 1_556 3_554
S3 Ba2 S2 138.70(3) 1_556 3_554
S1 Ba2 S2 72.38(6) 3 3
S1 Ba2 S2 126.13(7) 3_554 3
S1 Ba2 S2 127.41(7) . 3
S1 Ba2 S2 73.46(6) 1_556 3
S3 Ba2 S2 138.70(3) 1_556 3
S2 Ba2 S2 82.32(6) 3_554 3
S1 Ba2 Co1 40.62(5) 3 3
S1 Ba2 Co1 93.08(5) 3_554 3
S1 Ba2 Co1 162.74(6) . 3
S1 Ba2 Co1 98.18(4) 1_556 3
S3 Ba2 Co1 122.35(4) 1_556 3
S2 Ba2 Co1 91.28(5) 3_554 3
S2 Ba2 Co1 39.92(5) 3 3
S1 Ba2 Zn1 40.62(5) 3 3
S1 Ba2 Zn1 93.08(5) 3_554 3
S1 Ba2 Zn1 162.74(6) . 3
S1 Ba2 Zn1 98.18(4) 1_556 3
S3 Ba2 Zn1 122.35(4) 1_556 3
S2 Ba2 Zn1 91.28(5) 3_554 3
S2 Ba2 Zn1 39.92(5) 3 3
Co1 Ba2 Zn1 0.00(4) 3 3
S1 Ba2 Co1 93.08(5) 3 3_554
S1 Ba2 Co1 40.62(5) 3_554 3_554
S1 Ba2 Co1 98.18(4) . 3_554
S1 Ba2 Co1 162.74(6) 1_556 3_554
S3 Ba2 Co1 122.35(4) 1_556 3_554
S2 Ba2 Co1 39.92(5) 3_554 3_554
S2 Ba2 Co1 91.28(5) 3 3_554
Co1 Ba2 Co1 73.67(3) 3 3_554
Zn1 Ba2 Co1 73.67(3) 3 3_554
S1 Ba2 Zn1 93.08(5) 3 3_554
S1 Ba2 Zn1 40.62(5) 3_554 3_554
S1 Ba2 Zn1 98.18(4) . 3_554
S1 Ba2 Zn1 162.74(6) 1_556 3_554
S3 Ba2 Zn1 122.35(4) 1_556 3_554
S2 Ba2 Zn1 39.92(5) 3_554 3_554
S2 Ba2 Zn1 91.28(5) 3 3_554
Co1 Ba2 Zn1 73.67(3) 3 3_554
Zn1 Ba2 Zn1 73.67(3) 3 3_554
Co1 Ba2 Zn1 0.00(5) 3_554 3_554
S1 Ba2 Co1 74.90(5) 3 1_556
S1 Ba2 Co1 119.35(5) 3_554 1_556
S1 Ba2 Co1 87.67(5) . 1_556
S1 Ba2 Co1 37.71(5) 1_556 1_556
S3 Ba2 Co1 39.47(3) 1_556 1_556
S2 Ba2 Co1 158.23(6) 3_554 1_556
S2 Ba2 Co1 101.53(4) 3 1_556
Co1 Ba2 Co1 105.490(19) 3 1_556
Zn1 Ba2 Co1 105.490(19) 3 1_556
Co1 Ba2 Co1 158.58(3) 3_554 1_556
Zn1 Ba2 Co1 158.58(3) 3_554 1_556
S2 Zn1 S1 106.80(11) . .
S2 Zn1 S3 107.45(8) . 1_556
S1 Zn1 S3 107.26(7) . 1_556
S2 Zn1 S3 107.45(8) . .
S1 Zn1 S3 107.26(7) . .
S3 Zn1 S3 119.96(13) 1_556 .
S2 Zn1 Ba2 62.73(6) . 3_454
S1 Zn1 Ba2 60.28(6) . 3_454
S3 Zn1 Ba2 156.83(7) 1_556 3_454
S3 Zn1 Ba2 83.17(6) . 3_454
S2 Zn1 Ba2 62.73(6) . 3_455
S1 Zn1 Ba2 60.28(6) . 3_455
S3 Zn1 Ba2 83.17(6) 1_556 3_455
S3 Zn1 Ba2 156.83(7) . 3_455
Ba2 Zn1 Ba2 73.67(3) 3_454 3_455
S2 Zn1 Ba1 128.77(8) . .
S1 Zn1 Ba1 124.43(8) . .
S3 Zn1 Ba1 60.00(6) 1_556 .
S3 Zn1 Ba1 60.00(6) . .
Ba2 Zn1 Ba1 142.991(15) 3_454 .
Ba2 Zn1 Ba1 142.991(15) 3_455 .
S2 Zn1 Ba2 137.82(5) . 1_554
S1 Zn1 Ba2 54.70(6) . 1_554
S3 Zn1 Ba2 114.16(8) 1_556 1_554
S3 Zn1 Ba2 56.68(7) . 1_554
Ba2 Zn1 Ba2 76.016(19) 3_454 1_554
Ba2 Zn1 Ba2 114.97(3) 3_455 1_554
Ba1 Zn1 Ba2 80.34(3) . 1_554
S2 Zn1 Ba2 137.82(5) . .
S1 Zn1 Ba2 54.70(6) . .
S3 Zn1 Ba2 56.68(7) 1_556 .
S3 Zn1 Ba2 114.16(8) . .
Ba2 Zn1 Ba2 114.97(3) 3_454 .
Ba2 Zn1 Ba2 76.016(19) 3_455 .
Ba1 Zn1 Ba2 80.34(3) . .
Ba2 Zn1 Ba2 67.23(2) 1_554 .
S2 Zn1 Ba1 53.15(5) . 5_565
S1 Zn1 Ba1 136.69(5) . 5_565
S3 Zn1 Ba1 57.97(7) 1_556 5_565
S3 Zn1 Ba1 115.22(7) . 5_565
Ba2 Zn1 Ba1 115.87(4) 3_454 5_565
Ba2 Zn1 Ba1 76.94(2) 3_455 5_565
Ba1 Zn1 Ba1 85.64(3) . 5_565
Ba2 Zn1 Ba1 165.97(4) 1_554 5_565
Ba2 Zn1 Ba1 111.014(12) . 5_565
S2 Zn1 Ba1 53.15(5) . 5_564
S1 Zn1 Ba1 136.69(5) . 5_564
S3 Zn1 Ba1 115.22(7) 1_556 5_564
S3 Zn1 Ba1 57.97(7) . 5_564
Ba2 Zn1 Ba1 76.94(2) 3_454 5_564
Ba2 Zn1 Ba1 115.87(4) 3_455 5_564
Ba1 Zn1 Ba1 85.64(3) . 5_564
Ba2 Zn1 Ba1 111.014(13) 1_554 5_564
Ba2 Zn1 Ba1 165.97(4) . 5_564
Ba1 Zn1 Ba1 67.05(2) 5_565 5_564
Zn1 S1 Ba2 79.10(7) . 3_454
Zn1 S1 Ba2 79.10(7) . 3_455
Ba2 S1 Ba2 85.36(7) 3_454 3_455
Zn1 S1 Ba2 87.59(7) . .
Ba2 S1 Ba2 166.65(9) 3_454 .
Ba2 S1 Ba2 93.101(14) 3_455 .
Zn1 S1 Ba2 87.59(7) . 1_554
Ba2 S1 Ba2 93.101(14) 3_454 1_554
Ba2 S1 Ba2 166.65(9) 3_455 1_554
Ba2 S1 Ba2 85.34(8) . 1_554
Zn1 S1 Ba1 179.65(13) . 3_454
Ba2 S1 Ba1 100.65(7) 3_454 3_454
Ba2 S1 Ba1 100.65(7) 3_455 3_454
Ba2 S1 Ba1 92.67(6) . 3_454
Ba2 S1 Ba1 92.67(6) 1_554 3_454
Zn1 S2 Ba1 89.55(8) . 5_565
Zn1 S2 Ba1 89.55(8) . 5_564
Ba1 S2 Ba1 87.29(7) 5_565 5_564
Zn1 S2 Ba2 77.35(7) . 3_454
Ba1 S2 Ba2 166.85(10) 5_565 3_454
Ba1 S2 Ba2 93.741(18) 5_564 3_454
Zn1 S2 Ba2 77.35(7) . 3_455
Ba1 S2 Ba2 93.741(18) 5_565 3_455
Ba1 S2 Ba2 166.85(10) 5_564 3_455
Ba2 S2 Ba2 82.32(6) 3_454 3_455
Zn1 S2 Ba1 161.08(11) . 1_455
Ba1 S2 Ba1 104.01(7) 5_565 1_455
Ba1 S2 Ba1 104.01(7) 5_564 1_455
Ba2 S2 Ba1 88.49(6) 3_454 1_455
Ba2 S2 Ba1 88.49(6) 3_455 1_455
Co1 S3 Zn1 0.00(6) 1_554 1_554
Co1 S3 Zn1 119.96(13) 1_554 .
Zn1 S3 Zn1 119.96(13) 1_554 .
Co1 S3 Ba2 83.85(7) 1_554 1_554
Zn1 S3 Ba2 83.85(7) 1_554 1_554
Zn1 S3 Ba2 83.85(7) . 1_554
Co1 S3 Ba1 160.53(10) 1_554 .
Zn1 S3 Ba1 160.53(10) 1_554 .
Zn1 S3 Ba1 79.39(4) . .
Ba2 S3 Ba1 97.16(7) 1_554 .
Co1 S3 Ba1 79.39(4) 1_554 1_554
Zn1 S3 Ba1 79.39(4) 1_554 1_554
Zn1 S3 Ba1 160.53(10) . 1_554
Ba2 S3 Ba1 97.16(7) 1_554 1_554
Ba1 S3 Ba1 81.20(7) . 1_554
Co1 S3 Ba1 82.77(8) 1_554 5_564
Zn1 S3 Ba1 82.77(8) 1_554 5_564
Zn1 S3 Ba1 82.77(8) . 5_564
Ba2 S3 Ba1 153.07(10) 1_554 5_564
Ba1 S3 Ba1 103.19(6) . 5_564
Ba1 S3 Ba1 103.19(6) 1_554 5_564

loop_
_geom_bond_atom_site_label_1
_geom_bond_atom_site_label_2
_geom_bond_distance
_geom_bond_site_symmetry_2
Ba1 S2 3.081(2) 5_565
Ba1 S2 3.081(2) 5_564
Ba1 S1 3.191(3) 3_554
Ba1 S3 3.268(2) .
Ba1 S3 3.268(2) 1_556
Ba1 S3 3.290(3) 5_564
Ba1 S2 3.330(3) 1_655
Ba1 Zn1 3.7086(16) .
Ba1 Co1 3.8499(12) 5_565
Ba1 Zn1 3.8499(12) 5_565
Ba1 Zn1 3.8499(12) 5_564
Ba2 S1 3.137(2) 3
Ba2 S1 3.137(2) 3_554
Ba2 S1 3.137(2) .
Ba2 S1 3.137(2) 1_556
Ba2 S3 3.228(3) 1_556
Ba2 S2 3.231(2) 3_554
Ba2 S2 3.231(2) 3
Ba2 Co1 3.5467(12) 3
Ba2 Zn1 3.5467(12) 3
Ba2 Co1 3.5467(12) 3_554
Ba2 Zn1 3.5467(12) 3_554
Ba2 Co1 3.8408(12) 1_556
Zn1 S2 2.333(3) .
Zn1 S1 2.351(3) .
Zn1 S3 2.4558(16) 1_556
Zn1 S3 2.4558(16) .
Zn1 Ba2 3.5467(12) 3_454
Zn1 Ba2 3.5467(12) 3_455
Zn1 Ba2 3.8408(12) 1_554
Zn1 Ba1 3.8499(12) 5_565
Zn1 Ba1 3.8499(12) 5_564
S1 Ba2 3.137(2) 3_454
S1 Ba2 3.137(2) 3_455
S1 Ba2 3.137(2) 1_554
S1 Ba1 3.191(3) 3_454
S2 Ba1 3.081(2) 5_565
S2 Ba1 3.081(2) 5_564
S2 Ba2 3.231(2) 3_454
S2 Ba2 3.231(2) 3_455
S2 Ba1 3.330(3) 1_455
S3 Co1 2.4558(16) 1_554
S3 Zn1 2.4558(16) 1_554
S3 Ba2 3.228(3) 1_554
S3 Ba1 3.268(2) 1_554
S3 Ba1 3.290(3) 5_564
